data_1100323
loop_
_publ_author_name
'Kneuper, Heinz-Josef'
'Zimmermann, Christoph'
'Harms, Klaus'
'Boche, Gernot'

_publ_section_title
;
 Funktionalisierte \"Ubergangsmetallalkyle, II. Synthese, Kristallstruktur
 und Reaktivit\"at von (\h~5~-C~5~H~5~)W(CO)~3~--CH~2~--S(O)--C~6~H~5~,
 einem \a-metallierten Sulfoxid
;
_journal_coden_ASTM CHBEAM
_journal_issue 6
_journal_name_full 'Chemische Berichte'
_journal_page_first 1043
_journal_page_last 1047
_journal_paper_doi 10.1002/cber.19891220605
_journal_volume 122
_journal_year 1989
_chemical_formula_sum 'C15 H12 O4 S W'
_space_group_IT_number 14
_symmetry_cell_setting monoclinic
_symmetry_space_group_name_Hall '-P 2ybc'
_symmetry_space_group_name_H-M 'P 1 21/c 1'
_cell_angle_alpha 90
_cell_angle_beta 106.72
_cell_angle_gamma 90
_cell_formula_units_Z 4
_cell_length_a 10.093(5)
_cell_length_b 11.836(5)
_cell_length_c 13.157(5)
_cod_original_sg_symbol_H-M 'P 21/c'
_cod_original_formula_sum 'C15 H12 O4 S1 W1'
_cod_database_code 1100323

loop_
_symmetry_equiv_pos_site_id
_symmetry_equiv_pos_as_xyz
1 x,y,z
2 -x,1/2+y,1/2-z
3 -x,-y,-z
4 x,-1/2-y,-1/2+z

loop_
_atom_site_label
_atom_site_type_symbol
_atom_site_fract_x
_atom_site_fract_y
_atom_site_fract_z
W1 W 0.12518(3) 0.22370(2) 0.26819(2)
S1 S -0.2293(2) 0.2284(2) 0.2279(1)
O1 O -0.2638(6) 0.2317(5) 0.1100(4)
O2 O 0.3865(6) 0.1414(5) 0.4450(4)
O3 O 0.2122(5) 0.4395(4) 0.4117(4)
O4 O 0.0097(7) 0.0403(4) 0.3901(4)
C1 C -0.0727(7) 0.3065(6) 0.2840(5)
C2 C -0.3466(6) 0.3269(6) 0.2625(5)
C3 C -0.3616(8) 0.3250(7) 0.3636(6)
C4 C -0.4485(8) 0.3982(7) 0.3905(6)
C5 C -0.5213(8) 0.4738(7) 0.3173(7)
C6 C -0.5090(8) 0.4760(7) 0.2172(6)
C7 C -0.4218(8) 0.4009(7) 0.1888(5)
C8 C 0.1618(8) 0.3095(6) 0.1170(5)
C9 C 0.0238(7) 0.2660(6) 0.0868(4)
C10 C 0.0342(8) 0.1473(6) 0.0988(5)
C11 C 0.1767(8) 0.1179(6) 0.1370(5)
C12 C 0.2582(6) 0.2189(6) 0.1500(5)
C13 C 0.2942(8) 0.1722(6) 0.3799(5)
C14 C 0.0507(8) 0.1101(6) 0.3457(5)
C15 C 0.1820(7) 0.3612(6) 0.3622(5)
H1 H -0.071(7) 0.303(5) 0.358(5)
H2 H -0.098(7) 0.364(6) 0.254(5)
H3 H -0.330(7) 0.278(5) 0.417(5)
H4 H -0.468(7) 0.384(5) 0.458(5)
H5 H -0.580(7) 0.517(5) 0.338(5)
H6 H -0.540(7) 0.523(6) 0.175(5)
H7 H -0.414(7) 0.395(5) 0.128(5)
H8 H 0.192(7) 0.393(5) 0.114(4)
H9 H -0.072(7) 0.308(5) 0.053(4)
H10 H -0.051(7) 0.098(5) 0.084(4)
H11 H 0.227(7) 0.044(5) 0.148(4)
H12 H 0.363(7) 0.222(5) 0.186(5)

loop_
_atom_type_symbol
_atom_type_radius_bond
C 0.68
H 0.23
O 0.68
S 1.02
W 1.37
